data_7044469
loop_
_publ_author_name
'Qin, Jian-Hua'
'Wang, Huarui'
'Han, Min-Le'
'chang, Xin-Hong'
'ma, lufang'

_publ_section_title
;
 pH-stable Eu- and Tb-organic-frameworks mediated by ionic liquid for
 aqueous-phase detection of 2,4,6-trinitrophenol (TNP)
;
_journal_name_full 'Dalton Trans.'
_journal_paper_doi 10.1039/C7DT03433D
_journal_year 2017
_chemical_formula_moiety '0.5(C118 H72 N12 O26 Tb4), H2 O'
_chemical_formula_sum 'C59 H38 N6 O14 Tb2'
_chemical_formula_weight 1372.79
_chemical_name_systematic
;
 ?
;
_space_group_crystal_system monoclinic
_space_group_IT_number 13
_space_group_name_Hall '-P 2yc'
_space_group_name_H-M_alt 'P 1 2/c 1'
_symmetry_space_group_name_Hall '-P 2yc'
_symmetry_space_group_name_H-M 'P 1 2/c 1'
_atom_sites_solution_hydrogens mixed
_atom_sites_solution_primary dual
_audit_block_doi 10.5517/ccdc.csd.cc1ptgcb
_audit_creation_date 2017-09-29
_audit_creation_method
;
Olex2 1.2-alpha
(compiled 2017.08.10 svn.r3458 for OlexSys, GUI svn.r5381)
;
_audit_update_record
;
2017-09-30 deposited with the CCDC.
2017-10-13 downloaded from the CCDC.
;
_cell_angle_alpha 90
_cell_angle_beta 110.015(3)
_cell_angle_gamma 90
_cell_formula_units_Z 2
_cell_length_a 8.0636(8)
_cell_length_b 16.5777(17)
_cell_length_c 20.0148(19)
_cell_measurement_reflns_used 9896
_cell_measurement_temperature 296(2)
_cell_measurement_theta_max 28.24
_cell_measurement_theta_min 2.49
_cell_volume 2513.9(4)
_computing_cell_refinement 'SAINT v7.34A (Bruker, 200?)'
_computing_data_collection 'Bruker SMART'
_computing_data_reduction 'SAINT v7.34A (Bruker, 200?)'
_computing_molecular_graphics 'Olex2 (Dolomanov et al., 2009)'
_computing_publication_material 'Olex2 (Dolomanov et al., 2009)'
_computing_structure_refinement 'ShelXL (Sheldrick, 2015)'
_computing_structure_solution 'ShelXT (Sheldrick, 2015)'
_diffrn_ambient_temperature 296.15
_diffrn_measured_fraction_theta_full 0.990
_diffrn_measured_fraction_theta_max 0.980
_diffrn_measurement_device_type 'CCD area detector'
_diffrn_measurement_method 'phi and omega scans'
_diffrn_radiation_monochromator graphite
_diffrn_radiation_type MoK\a
_diffrn_radiation_wavelength 0.71073
_diffrn_reflns_av_R_equivalents 0.0303
_diffrn_reflns_av_unetI/netI 0.0335
_diffrn_reflns_Laue_measured_fraction_full 0.990
_diffrn_reflns_Laue_measured_fraction_max 0.980
_diffrn_reflns_limit_h_max 10
_diffrn_reflns_limit_h_min -10
_diffrn_reflns_limit_k_max 21
_diffrn_reflns_limit_k_min -21
_diffrn_reflns_limit_l_max 25
_diffrn_reflns_limit_l_min -25
_diffrn_reflns_number 20084
_diffrn_reflns_point_group_measured_fraction_full 0.990
_diffrn_reflns_point_group_measured_fraction_max 0.980
_diffrn_reflns_theta_full 25.242
_diffrn_reflns_theta_max 27.499
_diffrn_reflns_theta_min 2.490
_diffrn_standards_decay_% none
_diffrn_standards_interval_count none
_diffrn_standards_interval_time none
_diffrn_standards_number none
_exptl_absorpt_coefficient_mu 2.870
_exptl_absorpt_correction_T_max 0.5259
_exptl_absorpt_correction_T_min 0.4332
_exptl_absorpt_correction_type multi-scan
_exptl_absorpt_process_details sadabs
_exptl_crystal_colour yellow
_exptl_crystal_colour_primary yellow
_exptl_crystal_density_diffrn 1.814
_exptl_crystal_density_method 'not measured'
_exptl_crystal_description block
_exptl_crystal_F_000 1352
_exptl_crystal_size_max 0.35
_exptl_crystal_size_mid 0.28
_exptl_crystal_size_min 0.24
_refine_diff_density_max 2.614
_refine_diff_density_min -1.721
_refine_diff_density_rms 0.159
_refine_ls_extinction_method none
_refine_ls_goodness_of_fit_ref 1.194
_refine_ls_hydrogen_treatment constr
_refine_ls_matrix_type full
_refine_ls_number_parameters 367
_refine_ls_number_reflns 5677
_refine_ls_number_restraints 39
_refine_ls_restrained_S_all 1.211
_refine_ls_R_factor_all 0.0515
_refine_ls_R_factor_gt 0.0433
_refine_ls_shift/su_max 0.005
_refine_ls_shift/su_mean 0.000
_refine_ls_structure_factor_coef Fsqd
_refine_ls_weighting_details 'w=1/[\s^2^(Fo^2^)+(0.0002P)^2^+19.7523P] where P=(Fo^2^+2Fc^2^)/3'
_refine_ls_weighting_scheme calc
_refine_ls_wR_factor_gt 0.0910
_refine_ls_wR_factor_ref 0.0938
_reflns_Friedel_coverage 0.000
_reflns_number_gt 4890
_reflns_number_total 5677
_reflns_threshold_expression 'I > 2\s(I)'
_cod_data_source_file c7dt03433d2.cif
_cod_data_source_block Tb
_cod_database_code 7044469
_shelx_shelxl_version_number 2014/7
_shelx_space_group_comment
;
The symmetry employed for this shelxl refinement is uniquely defined
by the following loop, which should always be used as a source of
symmetry information in preference to the above space-group names.
They are only intended as comments.
;
_shelx_estimated_absorpt_t_max 0.546
_shelx_estimated_absorpt_t_min 0.433
_olex2_refinement_description
;
1. Fixed Uiso
 At 1.2 times of:
  All C(H) groups, H7 of O7
 At 1.5 times of:
  H8 of O8
2. Rigid bond restraints
 N2, C23, C24
 with sigma for 1-2 distances of 0.01 and sigma for 1-3 distances of 0.01
3. Uiso/Uaniso restraints and constraints
N2 \\sim C23 \\sim C24: within 2A with sigma of 0.01 and sigma for terminal
atoms of 0.02
Uanis(O8) \\sim Ueq, Uanis(N2) \\sim Ueq, Uanis(C23) \\sim Ueq, Uanis(C24)
\\sim Ueq: with sigma of 0.01 and sigma for terminal atoms of 0.02
4.a Riding coordinates:
 O7(H7), O8(H8)
4.b Aromatic/amide H refined with riding coordinates:
 C3(H3), C5(H5), C7(H7A), C10(H10), C11(H11), C13(H13), C14(H14), C16(H16),
 C18(H18), C21(H21), C22(H22), C23(H23), C24(H24), C25(H25), C26(H26), C28(H28),
  C29(H29), C30(H30)
;
_olex2_submission_special_instructions 'No special instructions were received'

loop_
_space_group_symop_operation_xyz
'x, y, z'
'-x, y, -z+1/2'
'-x, -y, -z'
'x, -y, z-1/2'

loop_
_atom_site_label
_atom_site_type_symbol
_atom_site_fract_x
_atom_site_fract_y
_atom_site_fract_z
_atom_site_U_iso_or_equiv
_atom_site_adp_type
_atom_site_occupancy
_atom_site_site_symmetry_order
_atom_site_calc_flag
_atom_site_refinement_flags_posn
_atom_site_refinement_flags_adp
_atom_site_refinement_flags_occupancy
Tb1 Tb 1.27700(3) 0.94644(2) 1.27823(2) 0.02022(8) Uani 1 1 d . . .
O1 O 1.5062(5) 0.9242(3) 1.1076(2) 0.0353(11) Uani 1 1 d . . .
O2 O 1.3610(6) 0.9097(3) 1.1817(2) 0.0329(10) Uani 1 1 d . . .
O3 O 1.1771(5) 0.9823(3) 0.8560(2) 0.0340(10) Uani 1 1 d . . .
O4 O 0.8868(5) 0.9640(3) 0.8125(2) 0.0310(10) Uani 1 1 d . . .
O5 O 0.7473(6) 0.8311(3) 1.0166(2) 0.0362(11) Uani 1 1 d . . .
O6 O 1.4360(6) 1.0675(3) 1.2911(2) 0.0416(12) Uani 1 1 d . . .
O7 O 1.0000 0.8938(3) 1.2500 0.0284(13) Uani 1 2 d S T P
H7 H 1.0000 0.8425 1.2500 0.034 Uiso 1 2 d RS T P
O8 O 0.0000 0.8208(6) 0.7500 0.101(4) Uani 1 2 d S TU P
H8 H 0.0734 0.8493 0.7383 0.151 Uiso 1 1 d R . .
N1 N 0.3056(7) 0.2134(3) 0.7849(3) 0.0392(13) Uani 1 1 d . . .
N2 N -0.2392(13) 0.6450(6) 0.4860(5) 0.094(3) Uani 1 1 d . U .
N3 N 0.1528(8) 0.4983(3) 0.7030(3) 0.0401(14) Uani 1 1 d . . .
C1 C 1.3651(8) 0.9146(3) 1.1187(3) 0.0232(12) Uani 1 1 d . . .
C2 C 1.1972(7) 0.9050(3) 1.0568(3) 0.0214(11) Uani 1 1 d . . .
C3 C 1.1965(7) 0.9300(3) 0.9899(3) 0.0209(11) Uani 1 1 d . . .
H3 H 1.2985 0.9505 0.9844 0.025 Uiso 1 1 calc R . .
C4 C 1.0405(7) 0.9238(3) 0.9313(3) 0.0217(12) Uani 1 1 d . . .
C5 C 0.8904(7) 0.8897(3) 0.9385(3) 0.0228(12) Uani 1 1 d . . .
H5 H 0.7879 0.8847 0.8992 0.027 Uiso 1 1 calc R . .
C6 C 0.8941(7) 0.8630(3) 1.0051(3) 0.0231(12) Uani 1 1 d . . .
C7 C 1.0446(7) 0.8733(4) 1.0641(3) 0.0244(12) Uani 1 1 d . . .
H7A H 1.0437 0.8589 1.1089 0.029 Uiso 1 1 calc R . .
C8 C 1.0360(7) 0.9595(3) 0.8610(3) 0.0229(12) Uani 1 1 d . . .
C9 C 0.6481(8) 0.7773(4) 0.9645(3) 0.0320(14) Uani 1 1 d . . .
C10 C 0.4927(9) 0.8016(4) 0.9138(4) 0.0382(15) Uani 1 1 d . . .
H10 H 0.4528 0.8542 0.9137 0.046 Uiso 1 1 calc R . .
C11 C 0.3954(9) 0.7467(4) 0.8626(4) 0.0405(16) Uani 1 1 d . . .
H11 H 0.2913 0.7637 0.8280 0.049 Uiso 1 1 calc R . .
C12 C 0.4498(8) 0.6678(4) 0.8620(3) 0.0329(14) Uani 1 1 d . . .
C13 C 0.6060(9) 0.6448(4) 0.9146(4) 0.0453(18) Uani 1 1 d . . .
H13 H 0.6460 0.5921 0.9157 0.054 Uiso 1 1 calc R . .
C14 C 0.7036(9) 0.6995(5) 0.9657(4) 0.0446(18) Uani 1 1 d . . .
H14 H 0.8071 0.6828 1.0009 0.054 Uiso 1 1 calc R . .
C15 C 0.2656(9) 0.4731(4) 0.7662(4) 0.0380(16) Uani 1 1 d . . .
C16 C 0.3618(10) 0.5265(4) 0.8185(4) 0.0414(17) Uani 1 1 d . . .
H16 H 0.4373 0.5069 0.8617 0.050 Uiso 1 1 calc R . .
C17 C 0.3461(9) 0.6091(4) 0.8067(4) 0.0347(15) Uani 1 1 d . . .
C18 C 0.2264(9) 0.6346(4) 0.7416(4) 0.0416(17) Uani 1 1 d . . .
H18 H 0.2098 0.6894 0.7317 0.050 Uiso 1 1 calc R . .
C19 C 0.1314(9) 0.5780(4) 0.6912(4) 0.0378(15) Uani 1 1 d . . .
C20 C 0.0028(10) 0.6030(5) 0.6211(4) 0.0442(17) Uani 1 1 d . . .
C21 C -0.0419(11) 0.6808(5) 0.6003(4) 0.0512(19) Uani 1 1 d . . .
H21 H 0.0086 0.7228 0.6315 0.061 Uiso 1 1 calc R . .
C22 C -0.1616(11) 0.6982(5) 0.5335(4) 0.056(2) Uani 1 1 d . . .
H22 H -0.1879 0.7521 0.5220 0.068 Uiso 1 1 calc R . .
C23 C -0.2001(18) 0.5706(7) 0.5071(6) 0.113(3) Uani 1 1 d . U .
H23 H -0.2572 0.5303 0.4751 0.135 Uiso 1 1 calc R . .
C24 C -0.0815(17) 0.5453(7) 0.5724(6) 0.104(3) Uani 1 1 d . U .
H24 H -0.0603 0.4908 0.5826 0.125 Uiso 1 1 calc R . .
C25 C 0.2675(12) 0.2533(5) 0.7222(4) 0.058(2) Uani 1 1 d . . .
H25 H 0.2531 0.2228 0.6816 0.070 Uiso 1 1 calc R . .
C26 C 0.2487(12) 0.3360(5) 0.7145(4) 0.060(2) Uani 1 1 d . . .
H26 H 0.2147 0.3595 0.6696 0.072 Uiso 1 1 calc R . .
C27 C 0.2813(10) 0.3834(4) 0.7748(4) 0.0414(16) Uani 1 1 d . . .
C28 C 0.3321(12) 0.3433(5) 0.8391(4) 0.056(2) Uani 1 1 d . . .
H28 H 0.3597 0.3725 0.8812 0.067 Uiso 1 1 calc R . .
C29 C 0.3424(12) 0.2600(5) 0.8414(4) 0.051(2) Uani 1 1 d . . .
H29 H 0.3776 0.2352 0.8858 0.061 Uiso 1 1 calc R . .
C30 C 1.5000 1.1002(6) 1.2500 0.035(2) Uani 1 2 d S T P
H30 H 1.5000 1.1563 1.2500 0.042 Uiso 1 2 calc RS T P

loop_
_atom_site_aniso_label
_atom_site_aniso_U_11
_atom_site_aniso_U_22
_atom_site_aniso_U_33
_atom_site_aniso_U_23
_atom_site_aniso_U_13
_atom_site_aniso_U_12
Tb1 0.01650(12) 0.02783(15) 0.01297(12) -0.00006(11) 0.00072(8) 0.00181(12)
O1 0.020(2) 0.058(3) 0.021(2) -0.0033(19) -0.0018(16) -0.007(2)
O2 0.040(2) 0.039(3) 0.0134(18) -0.0022(17) 0.0009(17) 0.005(2)
O3 0.021(2) 0.057(3) 0.021(2) 0.0147(19) 0.0032(16) -0.006(2)
O4 0.023(2) 0.041(3) 0.0216(19) 0.0110(18) -0.0016(16) 0.0019(18)
O5 0.033(2) 0.048(3) 0.031(2) -0.006(2) 0.0153(19) -0.019(2)
O6 0.037(3) 0.046(3) 0.036(2) 0.000(2) 0.003(2) -0.010(2)
O7 0.023(3) 0.021(3) 0.037(3) 0.000 0.006(2) 0.000
O8 0.126(9) 0.060(6) 0.100(8) 0.000 0.017(7) 0.000
N1 0.039(3) 0.032(3) 0.038(3) -0.004(2) 0.002(3) -0.004(3)
N2 0.110(5) 0.071(5) 0.065(4) -0.004(4) -0.016(4) 0.010(4)
N3 0.043(3) 0.032(3) 0.041(3) -0.005(3) 0.010(3) -0.003(3)
C1 0.028(3) 0.022(3) 0.012(2) -0.002(2) -0.004(2) -0.001(2)
C2 0.022(3) 0.024(3) 0.014(2) -0.002(2) 0.001(2) 0.002(2)
C3 0.017(2) 0.023(3) 0.020(2) 0.000(2) 0.002(2) -0.002(2)
C4 0.022(3) 0.027(3) 0.013(2) 0.000(2) 0.001(2) -0.001(2)
C5 0.019(3) 0.024(3) 0.019(3) 0.001(2) -0.001(2) -0.001(2)
C6 0.022(3) 0.024(3) 0.023(3) -0.002(2) 0.008(2) -0.006(2)
C7 0.027(3) 0.031(3) 0.014(2) 0.003(2) 0.006(2) -0.001(2)
C8 0.023(3) 0.023(3) 0.018(2) 0.003(2) 0.001(2) 0.000(2)
C9 0.029(3) 0.037(4) 0.032(3) -0.003(3) 0.013(3) -0.012(3)
C10 0.040(4) 0.029(4) 0.040(4) -0.001(3) 0.007(3) -0.001(3)
C11 0.036(4) 0.039(4) 0.040(4) 0.000(3) 0.004(3) -0.004(3)
C12 0.029(3) 0.026(3) 0.043(4) -0.005(3) 0.011(3) -0.010(3)
C13 0.039(4) 0.031(4) 0.059(5) -0.002(3) 0.006(3) 0.002(3)
C14 0.027(3) 0.045(4) 0.049(4) 0.002(3) -0.003(3) -0.003(3)
C15 0.040(4) 0.028(3) 0.045(4) -0.002(3) 0.014(3) -0.002(3)
C16 0.047(4) 0.031(4) 0.039(4) -0.002(3) 0.005(3) -0.002(3)
C17 0.034(3) 0.027(3) 0.042(4) -0.001(3) 0.011(3) -0.001(3)
C18 0.046(4) 0.029(4) 0.044(4) -0.001(3) 0.008(3) -0.004(3)
C19 0.036(4) 0.034(4) 0.040(4) -0.004(3) 0.009(3) -0.001(3)
C20 0.044(4) 0.041(4) 0.044(4) -0.009(3) 0.010(3) -0.005(3)
C21 0.053(5) 0.045(5) 0.048(4) -0.001(4) 0.008(4) 0.001(4)
C22 0.060(5) 0.050(5) 0.054(5) 0.010(4) 0.012(4) 0.012(4)
C23 0.131(6) 0.072(5) 0.083(5) -0.014(4) -0.029(4) 0.005(5)
C24 0.124(6) 0.063(5) 0.079(5) -0.009(4) -0.025(5) 0.007(5)
C25 0.082(6) 0.038(4) 0.037(4) -0.007(3) -0.004(4) -0.001(4)
C26 0.087(6) 0.034(4) 0.041(4) -0.002(3) -0.002(4) 0.002(4)
C27 0.046(4) 0.033(4) 0.042(4) -0.005(3) 0.010(3) -0.003(3)
C28 0.093(7) 0.036(4) 0.041(4) -0.010(3) 0.024(4) -0.010(4)
C29 0.078(6) 0.035(4) 0.038(4) -0.002(3) 0.020(4) -0.010(4)
C30 0.028(5) 0.023(5) 0.047(5) 0.000 0.006(4) 0.000

loop_
_atom_type_symbol
_atom_type_description
_atom_type_scat_dispersion_real
_atom_type_scat_dispersion_imag
_atom_type_scat_source
C C 0.0033 0.0016 'International Tables Vol C Tables 4.2.6.8 and 6.1.1.4'
H H 0.0000 0.0000 'International Tables Vol C Tables 4.2.6.8 and 6.1.1.4'
N N 0.0061 0.0033 'International Tables Vol C Tables 4.2.6.8 and 6.1.1.4'
O O 0.0106 0.0060 'International Tables Vol C Tables 4.2.6.8 and 6.1.1.4'
Tb Tb -0.1723 4.1537 'International Tables Vol C Tables 4.2.6.8 and 6.1.1.4'

loop_
_geom_angle_atom_site_label_1
_geom_angle_atom_site_label_2
_geom_angle_atom_site_label_3
_geom_angle
_geom_angle_site_symmetry_1
_geom_angle_site_symmetry_3
O1 Tb1 O2 49.06(13) 2_857 2_857
O1 Tb1 N1 77.02(17) 2_857 4_666
O1 Tb1 C1 23.83(15) 2_857 2_857
O2 Tb1 O1 115.30(15) . 2_857
O2 Tb1 O2 67.26(14) . 2_857
O2 Tb1 O4 76.87(15) . 3_777
O2 Tb1 O6 90.66(17) . .
O2 Tb1 N1 74.76(17) . 4_666
O2 Tb1 C1 25.31(13) 2_857 2_857
O2 Tb1 C1 92.30(15) . 2_857
O3 Tb1 O1 75.14(15) 4_576 2_857
O3 Tb1 O2 119.07(13) 4_576 2_857
O3 Tb1 O2 163.35(16) 4_576 .
O3 Tb1 O4 87.94(15) 4_576 3_777
O3 Tb1 O6 77.99(17) 4_576 .
O3 Tb1 N1 121.38(18) 4_576 4_666
O3 Tb1 C1 95.95(15) 4_576 2_857
O4 Tb1 O1 150.01(16) 3_777 2_857
O4 Tb1 O2 127.30(13) 3_777 2_857
O4 Tb1 N1 132.79(16) 3_777 4_666
O4 Tb1 C1 143.16(15) 3_777 2_857
O6 Tb1 O1 80.38(16) . 2_857
O6 Tb1 O2 71.32(15) . 2_857
O6 Tb1 O4 71.87(15) . 3_777
O6 Tb1 N1 144.25(18) . 4_666
O6 Tb1 C1 73.19(16) . 2_857
O7 Tb1 O1 120.87(13) . 2_857
O7 Tb1 O2 103.40(12) . .
O7 Tb1 O2 144.98(16) . 2_857
O7 Tb1 O3 79.91(14) . 4_576
O7 Tb1 O4 78.93(15) . 3_777
O7 Tb1 O6 143.70(18) . .
O7 Tb1 N1 72.04(18) . 4_666
O7 Tb1 C1 137.86(15) . 2_857
N1 Tb1 O2 72.94(15) 4_666 2_857
N1 Tb1 C1 74.97(16) 4_666 2_857
C1 O1 Tb1 105.3(3) . 2_857
Tb1 O2 Tb1 105.89(14) . 2_857
C1 O2 Tb1 83.9(3) . 2_857
C1 O2 Tb1 156.1(4) . .
C8 O3 Tb1 139.1(4) . 4_575
C8 O4 Tb1 139.6(4) . 3_777
C6 O5 C9 115.1(4) . .
C30 O6 Tb1 129.7(5) . .
Tb1 O7 Tb1 135.0(3) . 2_757
Tb1 O7 H7 112.5 . .
Tb1 O7 H7 112.5 2_757 .
C25 N1 Tb1 116.8(4) . 4_465
C29 N1 Tb1 128.1(5) . 4_465
C29 N1 C25 115.0(6) . .
C22 N2 C23 113.9(9) . .
C19 N3 C15 118.4(6) . .
O1 C1 Tb1 50.8(3) . 2_857
O1 C1 O2 121.4(5) . .
O1 C1 C2 119.3(5) . .
O2 C1 Tb1 70.8(3) . 2_857
O2 C1 C2 119.3(5) . .
C2 C1 Tb1 169.4(4) . 2_857
C3 C2 C1 117.8(5) . .
C7 C2 C1 122.2(5) . .
C7 C2 C3 119.9(5) . .
C2 C3 H3 120.4 . .
C4 C3 C2 119.2(5) . .
C4 C3 H3 120.4 . .
C3 C4 C8 118.6(5) . .
C5 C4 C3 120.6(5) . .
C5 C4 C8 120.7(5) . .
C4 C5 H5 120.2 . .
C4 C5 C6 119.6(5) . .
C6 C5 H5 120.2 . .
O5 C6 C5 122.6(5) . .
C7 C6 O5 117.1(5) . .
C7 C6 C5 120.1(5) . .
C2 C7 H7A 119.8 . .
C6 C7 C2 120.3(5) . .
C6 C7 H7A 119.8 . .
O3 C8 O4 125.4(5) . .
O3 C8 C4 117.8(5) . .
O4 C8 C4 116.8(5) . .
C10 C9 O5 120.5(6) . .
C14 C9 O5 119.4(6) . .
C14 C9 C10 120.1(6) . .
C9 C10 H10 120.2 . .
C9 C10 C11 119.6(6) . .
C11 C10 H10 120.2 . .
C10 C11 H11 119.2 . .
C12 C11 C10 121.6(6) . .
C12 C11 H11 119.2 . .
C11 C12 C13 117.4(6) . .
C11 C12 C17 121.6(6) . .
C13 C12 C17 121.0(6) . .
C12 C13 H13 119.4 . .
C14 C13 C12 121.1(7) . .
C14 C13 H13 119.4 . .
C9 C14 C13 120.2(6) . .
C9 C14 H14 119.9 . .
C13 C14 H14 119.9 . .
N3 C15 C16 122.2(6) . .
N3 C15 C27 114.9(6) . .
C16 C15 C27 122.9(7) . .
C15 C16 H16 119.8 . .
C17 C16 C15 120.4(7) . .
C17 C16 H16 119.8 . .
C16 C17 C12 121.4(6) . .
C16 C17 C18 116.8(6) . .
C18 C17 C12 121.8(6) . .
C17 C18 H18 119.9 . .
C17 C18 C19 120.3(6) . .
C19 C18 H18 119.9 . .
N3 C19 C18 121.9(6) . .
N3 C19 C20 116.4(6) . .
C18 C19 C20 121.8(6) . .
C21 C20 C19 125.1(7) . .
C21 C20 C24 115.4(8) . .
C24 C20 C19 119.5(8) . .
C20 C21 H21 119.6 . .
C20 C21 C22 120.9(8) . .
C22 C21 H21 119.6 . .
N2 C22 C21 124.9(8) . .
N2 C22 H22 117.6 . .
C21 C22 H22 117.6 . .
N2 C23 H23 116.6 . .
N2 C23 C24 126.7(11) . .
C24 C23 H23 116.6 . .
C20 C24 C23 118.2(10) . .
C20 C24 H24 120.9 . .
C23 C24 H24 120.9 . .
N1 C25 H25 117.7 . .
N1 C25 C26 124.6(7) . .
C26 C25 H25 117.7 . .
C25 C26 H26 120.5 . .
C25 C26 C27 118.9(7) . .
C27 C26 H26 120.5 . .
C26 C27 C15 118.6(7) . .
C28 C27 C15 125.0(7) . .
C28 C27 C26 116.4(7) . .
C27 C28 H28 119.7 . .
C27 C28 C29 120.5(7) . .
C29 C28 H28 119.7 . .
N1 C29 C28 124.3(7) . .
N1 C29 H29 117.9 . .
C28 C29 H29 117.9 . .
O6 C30 O6 127.9(9) 2_857 .
O6 C30 H30 116.1 2_857 .
O6 C30 H30 116.1 . .

loop_
_geom_bond_atom_site_label_1
_geom_bond_atom_site_label_2
_geom_bond_distance
_geom_bond_site_symmetry_2
Tb1 O1 2.383(4) 2_857
Tb1 O2 2.336(4) .
Tb1 O2 2.816(5) 2_857
Tb1 O3 2.307(4) 4_576
Tb1 O4 2.367(4) 3_777
Tb1 O6 2.347(5) .
Tb1 O7 2.282(2) .
Tb1 N1 2.659(6) 4_666
Tb1 C1 2.964(5) 2_857
O1 Tb1 2.383(4) 2_857
O1 C1 1.242(7) .
O2 Tb1 2.816(4) 2_857
O2 C1 1.275(6) .
O3 Tb1 2.307(4) 4_575
O3 C8 1.235(7) .
O4 Tb1 2.367(4) 3_777
O4 C8 1.264(6) .
O5 C6 1.385(7) .
O5 C9 1.397(7) .
O6 C30 1.237(6) .
O7 Tb1 2.282(2) 2_757
O7 H7 0.8501 .
O8 H8 0.8500 .
N1 Tb1 2.659(6) 4_465
N1 C25 1.357(9) .
N1 C29 1.316(9) .
N2 C22 1.289(11) .
N2 C23 1.307(14) .
N3 C15 1.347(9) .
N3 C19 1.343(9) .
C1 Tb1 2.964(5) 2_857
C1 C2 1.499(7) .
C2 C3 1.400(7) .
C2 C7 1.391(8) .
C3 H3 0.9300 .
C3 C4 1.399(7) .
C4 C5 1.388(8) .
C4 C8 1.515(7) .
C5 H5 0.9300 .
C5 C6 1.395(7) .
C6 C7 1.384(7) .
C7 H7A 0.9300 .
C9 C10 1.375(9) .
C9 C14 1.363(10) .
C10 H10 0.9300 .
C10 C11 1.394(9) .
C11 H11 0.9300 .
C11 C12 1.382(9) .
C12 C13 1.391(9) .
C12 C17 1.495(9) .
C13 H13 0.9300 .
C13 C14 1.391(10) .
C14 H14 0.9300 .
C15 C16 1.389(9) .
C15 C27 1.496(10) .
C16 H16 0.9300 .
C16 C17 1.387(9) .
C17 C18 1.395(9) .
C18 H18 0.9300 .
C18 C19 1.398(9) .
C19 C20 1.491(10) .
C20 C21 1.366(11) .
C20 C24 1.368(12) .
C21 H21 0.9300 .
C21 C22 1.385(10) .
C22 H22 0.9300 .
C23 H23 0.9300 .
C23 C24 1.394(14) .
C24 H24 0.9300 .
C25 H25 0.9300 .
C25 C26 1.383(11) .
C26 H26 0.9300 .
C26 C27 1.389(10) .
C27 C28 1.380(10) .
C28 H28 0.9300 .
C28 C29 1.384(10) .
C29 H29 0.9300 .
C30 O6 1.237(6) 2_857
C30 H30 0.9300 .

loop_
_geom_torsion_atom_site_label_1
_geom_torsion_atom_site_label_2
_geom_torsion_atom_site_label_3
_geom_torsion_atom_site_label_4
_geom_torsion
_geom_torsion_site_symmetry_1
_geom_torsion_site_symmetry_4
Tb1 O1 C1 O2 -7.0(7) 2_857 .
Tb1 O1 C1 C2 175.6(4) 2_857 .
Tb1 O2 C1 Tb1 115.9(10) . 2_857
Tb1 O2 C1 O1 5.8(6) 2_857 .
Tb1 O2 C1 O1 121.6(9) . .
Tb1 O2 C1 C2 -61.0(12) . .
Tb1 O2 C1 C2 -176.9(5) 2_857 .
Tb1 O3 C8 O4 9.0(11) 4_575 .
Tb1 O3 C8 C4 -170.3(4) 4_575 .
Tb1 O4 C8 O3 -39.3(10) 3_777 .
Tb1 O4 C8 C4 140.0(5) 3_777 .
Tb1 O6 C30 O6 -33.8(3) . 2_857
Tb1 N1 C25 C26 169.5(8) 4_465 .
Tb1 N1 C29 C28 -171.1(7) 4_465 .
Tb1 C1 C2 C3 1(2) 2_857 .
Tb1 C1 C2 C7 -178.6(18) 2_857 .
O1 C1 C2 C3 -18.1(8) . .
O1 C1 C2 C7 162.6(6) . .
O2 C1 C2 C3 164.5(5) . .
O2 C1 C2 C7 -14.8(9) . .
O5 C6 C7 C2 180.0(5) . .
O5 C9 C10 C11 -179.7(6) . .
O5 C9 C14 C13 179.6(6) . .
N1 C25 C26 C27 4.3(15) . .
N2 C23 C24 C20 1(2) . .
N3 C15 C16 C17 -0.9(12) . .
N3 C15 C27 C26 27.4(11) . .
N3 C15 C27 C28 -155.0(8) . .
N3 C19 C20 C21 177.4(8) . .
N3 C19 C20 C24 -1.8(12) . .
C1 C2 C3 C4 -178.3(5) . .
C1 C2 C7 C6 -177.9(5) . .
C2 C3 C4 C5 -3.1(8) . .
C2 C3 C4 C8 173.4(5) . .
C3 C2 C7 C6 2.9(9) . .
C3 C4 C5 C6 1.4(9) . .
C3 C4 C8 O3 10.0(8) . .
C3 C4 C8 O4 -169.4(5) . .
C4 C5 C6 O5 177.6(5) . .
C4 C5 C6 C7 2.4(9) . .
C5 C4 C8 O3 -173.5(6) . .
C5 C4 C8 O4 7.1(8) . .
C5 C6 C7 C2 -4.6(9) . .
C6 O5 C9 C10 -102.2(7) . .
C6 O5 C9 C14 80.0(8) . .
C7 C2 C3 C4 1.0(8) . .
C8 C4 C5 C6 -175.0(5) . .
C9 O5 C6 C5 43.0(8) . .
C9 O5 C6 C7 -141.7(6) . .
C9 C10 C11 C12 1.0(11) . .
C10 C9 C14 C13 1.8(11) . .
C10 C11 C12 C13 0.1(11) . .
C10 C11 C12 C17 -179.6(6) . .
C11 C12 C13 C14 -0.2(11) . .
C11 C12 C17 C16 -157.3(7) . .
C11 C12 C17 C18 21.3(10) . .
C12 C13 C14 C9 -0.7(12) . .
C12 C17 C18 C19 -179.9(6) . .
C13 C12 C17 C16 23.1(10) . .
C13 C12 C17 C18 -158.3(7) . .
C14 C9 C10 C11 -1.9(10) . .
C15 N3 C19 C18 2.0(11) . .
C15 N3 C19 C20 -179.0(6) . .
C15 C16 C17 C12 -179.3(6) . .
C15 C16 C17 C18 2.0(11) . .
C15 C27 C28 C29 179.9(8) . .
C16 C15 C27 C26 -151.5(8) . .
C16 C15 C27 C28 26.1(13) . .
C16 C17 C18 C19 -1.2(11) . .
C17 C12 C13 C14 179.5(7) . .
C17 C18 C19 N3 -0.8(11) . .
C17 C18 C19 C20 -179.8(7) . .
C18 C19 C20 C21 -3.6(12) . .
C18 C19 C20 C24 177.3(10) . .
C19 N3 C15 C16 -1.2(11) . .
C19 N3 C15 C27 179.9(6) . .
C19 C20 C21 C22 179.2(8) . .
C19 C20 C24 C23 -179.6(11) . .
C20 C21 C22 N2 -0.2(15) . .
C21 C20 C24 C23 1.2(18) . .
C22 N2 C23 C24 -3(2) . .
C23 N2 C22 C21 2.2(18) . .
C24 C20 C21 C22 -1.6(14) . .
C25 N1 C29 C28 4.6(13) . .
C25 C26 C27 C15 178.3(8) . .
C25 C26 C27 C28 0.4(13) . .
C26 C27 C28 C29 -2.4(13) . .
C27 C15 C16 C17 178.0(7) . .
C27 C28 C29 N1 -0.2(15) . .
C29 N1 C25 C26 -6.7(13) . .
